data_7016945
loop_
_publ_author_name
'Ren, Wenshan'
'Deng, Xuebin'
'Zi, Guofu'
'Fang, De-Cai'

_publ_section_title
;
 The Th[double bond, length as m-dash]C double bond: an experimental
 and computational study of thorium poly-carbene complexes.
;
_journal_issue 38
_journal_name_full 'Dalton transactions (Cambridge, England : 2003)'
_journal_page_first 9662
_journal_page_last 9664
_journal_paper_doi 10.1039/c1dt11149c
_journal_volume 40
_journal_year 2011
_chemical_formula_moiety 'C54 H50 O2 P4 S4 Th'
_chemical_formula_sum 'C54 H50 O2 P4 S4 Th'
_chemical_formula_weight 1215.10
_chemical_name_systematic
;

?

;
_space_group_IT_number 2
_symmetry_cell_setting triclinic
_symmetry_space_group_name_Hall '-P 1'
_symmetry_space_group_name_H-M 'P -1'
_atom_sites_solution_hydrogens geom
_atom_sites_solution_primary direct
_atom_sites_solution_secondary difmap
_audit_creation_method SHELXL-97
_cell_angle_alpha 69.998(2)
_cell_angle_beta 88.651(2)
_cell_angle_gamma 75.203(2)
_cell_formula_units_Z 2
_cell_length_a 10.8832(12)
_cell_length_b 14.6759(17)
_cell_length_c 17.335(2)
_cell_measurement_reflns_used 1437
_cell_measurement_temperature 110(2)
_cell_measurement_theta_max 20.93
_cell_measurement_theta_min 2.26
_cell_volume 2509.3(5)
_computing_cell_refinement 'Bruker SMART'
_computing_data_collection 'Bruker SMART'
_computing_data_reduction 'Bruker SAINT'
_computing_molecular_graphics 'Bruker SHELXTL'
_computing_publication_material 'Bruker SHELXTL'
_computing_structure_refinement 'SHELXL-97 (Sheldrick, 1997)'
_computing_structure_solution 'SHELXS-97 (Sheldrick, 1990)'
_diffrn_ambient_temperature 110(2)
_diffrn_measured_fraction_theta_full 0.991
_diffrn_measured_fraction_theta_max 0.991
_diffrn_measurement_device_type 'CCD area detector'
_diffrn_measurement_method 'phi and omega scans'
_diffrn_radiation_monochromator graphite
_diffrn_radiation_source 'fine-focus sealed tube'
_diffrn_radiation_type MoK\a
_diffrn_radiation_wavelength 0.71073
_diffrn_reflns_av_R_equivalents 0.0520
_diffrn_reflns_av_sigmaI/netI 0.1099
_diffrn_reflns_limit_h_max 13
_diffrn_reflns_limit_h_min -12
_diffrn_reflns_limit_k_max 17
_diffrn_reflns_limit_k_min -17
_diffrn_reflns_limit_l_max 13
_diffrn_reflns_limit_l_min -20
_diffrn_reflns_number 12837
_diffrn_reflns_theta_full 25.25
_diffrn_reflns_theta_max 25.25
_diffrn_reflns_theta_min 2.13
_exptl_absorpt_coefficient_mu 3.307
_exptl_absorpt_correction_T_max 0.7778
_exptl_absorpt_correction_T_min 0.4920
_exptl_absorpt_correction_type multi-scan
_exptl_absorpt_process_details sadabs
_exptl_crystal_colour colorless
_exptl_crystal_density_diffrn 1.608
_exptl_crystal_density_method 'not measured'
_exptl_crystal_description block
_exptl_crystal_F_000 1208
_exptl_crystal_size_max 0.25
_exptl_crystal_size_mid 0.12
_exptl_crystal_size_min 0.08
_refine_diff_density_max 1.144
_refine_diff_density_min -0.955
_refine_diff_density_rms 0.189
_refine_ls_extinction_method none
_refine_ls_goodness_of_fit_ref 0.974
_refine_ls_hydrogen_treatment constr
_refine_ls_matrix_type full
_refine_ls_number_parameters 588
_refine_ls_number_reflns 8998
_refine_ls_number_restraints 12
_refine_ls_restrained_S_all 0.975
_refine_ls_R_factor_all 0.0711
_refine_ls_R_factor_gt 0.0528
_refine_ls_shift/su_max 0.001
_refine_ls_shift/su_mean 0.000
_refine_ls_structure_factor_coef Fsqd
_refine_ls_weighting_details 'calc w=1/[\s^2^(Fo^2^)+(0.0341P)^2^+0.0000P] where P=(Fo^2^+2Fc^2^)/3'
_refine_ls_weighting_scheme calc
_refine_ls_wR_factor_gt 0.0983
_refine_ls_wR_factor_ref 0.1076
_reflns_number_gt 7149
_reflns_number_total 8998
_reflns_threshold_expression >2sigma(I)
_cod_data_source_file c1dt11149c.txt
_cod_data_source_block compound2
_cod_depositor_comments
;
The following automatic conversions were performed:

'_symmetry_cell_setting' value 'Triclinic' changed to 'triclinic'
according to /home/saulius/struct/CIF-dictionaries/cif_core.dic
dictionary named 'cif_core.dic' version 2.4.1 from
2010-06-29.

'_exptl_absorpt_correction_type' value 'Multi-scan'
changed to 'multi-scan' according to
/home/saulius/struct/CIF-dictionaries/cif_core.dic dictionary named
'cif_core.dic' version 2.4.1 from 2010-06-29.

Automatic conversion script
Id: cif_fix_values 1715 2011-07-08 13:25:40Z adriana 
;
_cod_original_sg_symbol_H-M P-1
_cod_database_code 7016945

loop_
_symmetry_equiv_pos_as_xyz
'x, y, z'
'-x, -y, -z'

loop_
_atom_site_label
_atom_site_type_symbol
_atom_site_fract_x
_atom_site_fract_y
_atom_site_fract_z
_atom_site_U_iso_or_equiv
_atom_site_adp_type
_atom_site_occupancy
_atom_site_symmetry_multiplicity
_atom_site_calc_flag
_atom_site_refinement_flags
C1 C 0.6673(7) 0.7796(6) 0.5577(5) 0.0181(17) Uani 1 1 d .
C2 C 0.6013(7) 0.7125(6) 0.6031(5) 0.0215(18) Uani 1 1 d .
H2 H 0.6415 0.6593 0.6517 0.026 Uiso 1 1 calc R
C3 C 0.4768(8) 0.7221(7) 0.5785(6) 0.034(2) Uani 1 1 d .
H3 H 0.4328 0.6748 0.6095 0.041 Uiso 1 1 calc R
C4 C 0.4164(8) 0.8013(8) 0.5085(6) 0.039(3) Uani 1 1 d .
H4 H 0.3308 0.8086 0.4921 0.047 Uiso 1 1 calc R
C5 C 0.4812(8) 0.8692(8) 0.4630(5) 0.043(3) Uani 1 1 d .
H5 H 0.4397 0.9233 0.4154 0.051 Uiso 1 1 calc R
C6 C 0.6078(8) 0.8589(7) 0.4865(5) 0.035(2) Uani 1 1 d .
H6 H 0.6527 0.9051 0.4546 0.042 Uiso 1 1 calc R
C7 C 0.9129(7) 0.8106(6) 0.5038(5) 0.0186(18) Uani 1 1 d .
C8 C 0.9304(8) 0.9054(6) 0.4697(5) 0.0251(19) Uani 1 1 d .
H8 H 0.8901 0.9561 0.4913 0.030 Uiso 1 1 calc R
C9 C 1.0065(8) 0.9279(6) 0.4039(5) 0.026(2) Uani 1 1 d .
H9 H 1.0182 0.9936 0.3817 0.031 Uiso 1 1 calc R
C10 C 1.0654(7) 0.8568(6) 0.3699(5) 0.0219(19) Uani 1 1 d .
H10 H 1.1165 0.8725 0.3246 0.026 Uiso 1 1 calc R
C11 C 1.0467(7) 0.7609(6) 0.4051(5) 0.027(2) Uani 1 1 d .
H11 H 1.0862 0.7102 0.3833 0.033 Uiso 1 1 calc R
C12 C 0.9727(7) 0.7384(6) 0.4701(5) 0.0229(19) Uani 1 1 d .
H12 H 0.9619 0.6724 0.4928 0.027 Uiso 1 1 calc R
C13 C 0.9052(7) 0.6682(5) 0.6688(5) 0.0154(17) Uani 1 1 d .
C14 C 1.1006(7) 0.4916(6) 0.6558(5) 0.0189(18) Uani 1 1 d .
C15 C 1.1939(7) 0.5421(6) 0.6312(5) 0.0244(19) Uani 1 1 d .
H15 H 1.1801 0.6081 0.6324 0.029 Uiso 1 1 calc R
C16 C 1.3062(7) 0.4983(6) 0.6049(5) 0.028(2) Uani 1 1 d .
H16 H 1.3691 0.5342 0.5880 0.034 Uiso 1 1 calc R
C17 C 1.3275(8) 0.4029(7) 0.6032(5) 0.030(2) Uani 1 1 d .
H17 H 1.4061 0.3726 0.5860 0.036 Uiso 1 1 calc R
C18 C 1.2378(8) 0.3513(6) 0.6257(5) 0.027(2) Uani 1 1 d .
H18 H 1.2518 0.2863 0.6222 0.033 Uiso 1 1 calc R
C19 C 1.1229(8) 0.3953(6) 0.6544(5) 0.026(2) Uani 1 1 d .
H19 H 1.0612 0.3585 0.6728 0.031 Uiso 1 1 calc R
C20 C 0.8484(6) 0.4716(5) 0.6974(4) 0.0131(16) Uani 1 1 d U
C21 C 0.7861(7) 0.4918(6) 0.6206(5) 0.0252(19) Uani 1 1 d .
H21 H 0.8049 0.5401 0.5724 0.030 Uiso 1 1 calc R
C22 C 0.6979(8) 0.4410(6) 0.6161(5) 0.028(2) Uani 1 1 d .
H22 H 0.6542 0.4560 0.5646 0.034 Uiso 1 1 calc R
C23 C 0.6716(7) 0.3687(6) 0.6850(5) 0.0242(19) Uani 1 1 d .
H23 H 0.6126 0.3325 0.6808 0.029 Uiso 1 1 calc R
C24 C 0.7325(8) 0.3497(6) 0.7602(5) 0.029(2) Uani 1 1 d .
H24 H 0.7128 0.3018 0.8084 0.035 Uiso 1 1 calc R
C25 C 0.8213(7) 0.3997(6) 0.7659(5) 0.0247(19) Uani 1 1 d .
H25 H 0.8643 0.3844 0.8176 0.030 Uiso 1 1 calc R
C26 C 0.8741(7) 0.8698(5) 0.9934(5) 0.0184(17) Uani 1 1 d .
C27 C 0.9938(8) 0.8760(6) 1.0098(5) 0.026(2) Uani 1 1 d .
H27 H 1.0478 0.8920 0.9661 0.031 Uiso 1 1 calc R
C28 C 1.0368(9) 0.8592(7) 1.0890(6) 0.042(3) Uani 1 1 d .
H28 H 1.1200 0.8642 1.0987 0.050 Uiso 1 1 calc R
C29 C 0.9629(8) 0.8358(6) 1.1536(6) 0.031(2) Uani 1 1 d .
H29 H 0.9944 0.8238 1.2078 0.038 Uiso 1 1 calc R
C30 C 0.8423(9) 0.8297(6) 1.1393(5) 0.030(2) Uani 1 1 d .
H30 H 0.7891 0.8138 1.1835 0.036 Uiso 1 1 calc R
C31 C 0.7983(8) 0.8473(6) 1.0587(5) 0.0237(19) Uani 1 1 d .
H31 H 0.7145 0.8437 1.0488 0.028 Uiso 1 1 calc R
C32 C 0.6882(7) 1.0006(5) 0.8586(4) 0.0136(16) Uani 1 1 d .
C33 C 0.6533(7) 1.0596(6) 0.9066(5) 0.0229(19) Uani 1 1 d .
H33 H 0.6955 1.0390 0.9595 0.027 Uiso 1 1 calc R
C34 C 0.5576(7) 1.1488(6) 0.8788(5) 0.0243(19) Uani 1 1 d .
H34 H 0.5348 1.1894 0.9120 0.029 Uiso 1 1 calc R
C35 C 0.4957(7) 1.1778(6) 0.8018(5) 0.0217(19) Uani 1 1 d .
H35 H 0.4297 1.2386 0.7822 0.026 Uiso 1 1 calc R
C36 C 0.5297(8) 1.1189(6) 0.7538(5) 0.028(2) Uani 1 1 d .
H36 H 0.4875 1.1395 0.7009 0.034 Uiso 1 1 calc R
C37 C 0.6245(7) 1.0302(6) 0.7817(5) 0.0191(18) Uani 1 1 d .
H37 H 0.6463 0.9894 0.7486 0.023 Uiso 1 1 calc R
C38 C 0.7751(7) 0.7804(5) 0.8900(4) 0.0147(17) Uani 1 1 d .
C39 C 0.6065(7) 0.6676(5) 0.9955(5) 0.0153(17) Uani 1 1 d .
C40 C 0.6796(7) 0.6527(6) 1.0652(5) 0.0212(18) Uani 1 1 d .
H40 H 0.7532 0.6774 1.0599 0.025 Uiso 1 1 calc R
C41 C 0.6464(8) 0.6024(6) 1.1424(5) 0.030(2) Uani 1 1 d .
H41 H 0.6967 0.5932 1.1899 0.036 Uiso 1 1 calc R
C42 C 0.5396(8) 0.5649(6) 1.1511(5) 0.026(2) Uani 1 1 d .
H42 H 0.5156 0.5317 1.2043 0.031 Uiso 1 1 calc R
C43 C 0.4701(8) 0.5762(6) 1.0828(5) 0.032(2) Uani 1 1 d .
H43 H 0.3990 0.5485 1.0882 0.038 Uiso 1 1 calc R
C44 C 0.5022(8) 0.6275(6) 1.0058(5) 0.032(2) Uani 1 1 d .
H44 H 0.4519 0.6356 0.9587 0.039 Uiso 1 1 calc R
C45 C 0.4997(7) 0.8268(5) 0.8434(5) 0.0166(17) Uani 1 1 d .
C46 C 0.4128(7) 0.8710(5) 0.8885(5) 0.0201(18) Uani 1 1 d .
H46 H 0.4284 0.8522 0.9463 0.024 Uiso 1 1 calc R
C47 C 0.3028(8) 0.9430(6) 0.8481(5) 0.029(2) Uani 1 1 d .
H47 H 0.2423 0.9726 0.8789 0.035 Uiso 1 1 calc R
C48 C 0.2798(8) 0.9724(6) 0.7641(5) 0.030(2) Uani 1 1 d .
H48 H 0.2035 1.0209 0.7372 0.036 Uiso 1 1 calc R
C49 C 0.3688(8) 0.9306(6) 0.7196(5) 0.028(2) Uani 1 1 d .
H49 H 0.3556 0.9527 0.6614 0.034 Uiso 1 1 calc R
C50 C 0.4777(7) 0.8563(6) 0.7591(5) 0.0215(18) Uani 1 1 d .
H50 H 0.5370 0.8259 0.7282 0.026 Uiso 1 1 calc R
C51 C 1.0627(10) 0.6095(8) 0.9936(6) 0.063(3) Uani 1 1 d U
H51A H 1.0970 0.5363 1.0125 0.094 Uiso 1 1 calc R
H51B H 0.9712 0.6260 1.0012 0.094 Uiso 1 1 calc R
H51C H 1.1060 0.6373 1.0256 0.094 Uiso 1 1 calc R
C52 C 1.2142(8) 0.6256(8) 0.8939(5) 0.039(2) Uani 1 1 d .
H52A H 1.2366 0.5609 0.8841 0.046 Uiso 1 1 calc R
H52B H 1.2691 0.6186 0.9415 0.046 Uiso 1 1 calc R
C53 C 1.2349(8) 0.7068(7) 0.8200(5) 0.033(2) Uani 1 1 d .
H53A H 1.2246 0.7692 0.8324 0.040 Uiso 1 1 calc R
H53B H 1.3224 0.6874 0.8030 0.040 Uiso 1 1 calc R
C54 C 1.1634(8) 0.7941(6) 0.6779(5) 0.030(2) Uani 1 1 d .
H54A H 1.1512 0.8602 0.6831 0.045 Uiso 1 1 calc R
H54B H 1.1020 0.7988 0.6354 0.045 Uiso 1 1 calc R
H54C H 1.2502 0.7715 0.6627 0.045 Uiso 1 1 calc R
O1 O 1.0823(5) 0.6503(4) 0.9113(3) 0.0234(13) Uani 1 1 d .
O2 O 1.1440(5) 0.7232(4) 0.7554(3) 0.0224(13) Uani 1 1 d .
P1 P 0.82534(18) 0.77349(14) 0.59544(12) 0.0148(4) Uani 1 1 d .
P2 P 0.96060(18) 0.54326(14) 0.70369(12) 0.0139(4) Uani 1 1 d .
P3 P 0.81541(18) 0.88338(14) 0.89088(12) 0.0136(4) Uani 1 1 d .
P4 P 0.64889(18) 0.73396(14) 0.89278(12) 0.0139(4) Uani 1 1 d .
S1 S 0.79685(19) 0.88300(14) 0.64648(12) 0.0193(4) Uani 1 1 d .
S2 S 1.02146(18) 0.50308(14) 0.82327(11) 0.0170(4) Uani 1 1 d .
S3 S 0.95562(18) 0.90271(15) 0.81325(13) 0.0211(5) Uani 1 1 d .
S4 S 0.69453(18) 0.63370(14) 0.83369(12) 0.0183(4) Uani 1 1 d .
Th1 Th 0.91239(3) 0.71776(2) 0.792569(17) 0.01306(9) Uani 1 1 d .

loop_
_atom_site_aniso_label
_atom_site_aniso_U_11
_atom_site_aniso_U_22
_atom_site_aniso_U_33
_atom_site_aniso_U_23
_atom_site_aniso_U_13
_atom_site_aniso_U_12
C1 0.016(4) 0.025(5) 0.017(4) -0.015(4) 0.003(3) -0.001(3)
C2 0.017(4) 0.020(4) 0.028(5) -0.012(4) 0.003(4) 0.000(4)
C3 0.019(5) 0.048(6) 0.047(6) -0.030(5) 0.015(4) -0.013(4)
C4 0.015(5) 0.075(8) 0.032(6) -0.031(6) -0.001(4) -0.001(5)
C5 0.028(5) 0.060(7) 0.019(5) -0.009(5) -0.015(4) 0.017(5)
C6 0.026(5) 0.049(6) 0.024(5) -0.009(5) -0.001(4) -0.004(4)
C7 0.025(4) 0.019(4) 0.016(4) -0.008(4) 0.002(3) -0.012(4)
C8 0.037(5) 0.012(4) 0.026(5) -0.005(4) 0.006(4) -0.010(4)
C9 0.041(5) 0.018(4) 0.021(5) -0.001(4) 0.006(4) -0.018(4)
C10 0.025(5) 0.027(5) 0.010(4) -0.003(4) 0.004(3) -0.007(4)
C11 0.026(5) 0.030(5) 0.028(5) -0.017(4) 0.010(4) -0.002(4)
C12 0.029(5) 0.019(4) 0.025(5) -0.010(4) 0.006(4) -0.012(4)
C13 0.013(4) 0.014(4) 0.019(4) -0.006(3) 0.007(3) -0.003(3)
C14 0.020(4) 0.020(4) 0.013(4) -0.007(4) -0.003(3) 0.002(4)
C15 0.026(5) 0.028(5) 0.026(5) -0.013(4) 0.011(4) -0.014(4)
C16 0.017(4) 0.037(5) 0.038(5) -0.018(5) 0.021(4) -0.014(4)
C17 0.016(4) 0.049(6) 0.015(4) -0.012(4) 0.000(4) 0.006(4)
C18 0.027(5) 0.019(5) 0.037(5) -0.016(4) 0.005(4) -0.001(4)
C19 0.026(5) 0.018(5) 0.033(5) -0.008(4) 0.002(4) -0.007(4)
C20 0.012(4) 0.010(4) 0.020(4) -0.012(3) 0.001(3) 0.002(3)
C21 0.028(5) 0.028(5) 0.018(4) -0.006(4) 0.000(4) -0.008(4)
C22 0.026(5) 0.033(5) 0.025(5) -0.009(4) -0.004(4) -0.007(4)
C23 0.024(5) 0.027(5) 0.032(5) -0.017(4) 0.006(4) -0.015(4)
C24 0.028(5) 0.030(5) 0.030(5) -0.009(4) 0.017(4) -0.013(4)
C25 0.018(4) 0.025(5) 0.024(5) 0.001(4) -0.001(4) -0.007(4)
C26 0.025(4) 0.008(4) 0.024(4) -0.007(3) 0.003(4) -0.005(3)
C27 0.030(5) 0.027(5) 0.017(4) 0.005(4) -0.006(4) -0.016(4)
C28 0.037(6) 0.046(6) 0.038(6) -0.002(5) -0.017(5) -0.017(5)
C29 0.043(6) 0.017(5) 0.030(5) -0.002(4) -0.016(4) -0.007(4)
C30 0.049(6) 0.016(4) 0.022(5) -0.010(4) 0.011(4) -0.001(4)
C31 0.024(5) 0.023(5) 0.026(5) -0.011(4) -0.004(4) -0.004(4)
C32 0.011(4) 0.014(4) 0.018(4) -0.007(3) 0.004(3) -0.006(3)
C33 0.022(4) 0.019(4) 0.023(5) -0.006(4) 0.002(4) 0.000(4)
C34 0.023(5) 0.027(5) 0.022(5) -0.013(4) 0.008(4) 0.001(4)
C35 0.016(4) 0.019(4) 0.023(5) -0.004(4) -0.006(4) 0.003(3)
C36 0.037(5) 0.029(5) 0.018(5) -0.005(4) -0.007(4) -0.010(4)
C37 0.023(4) 0.016(4) 0.017(4) -0.006(4) 0.004(3) -0.003(3)
C38 0.014(4) 0.020(4) 0.009(4) -0.006(3) 0.003(3) 0.000(3)
C39 0.016(4) 0.008(4) 0.019(4) -0.003(3) 0.006(3) -0.003(3)
C40 0.018(4) 0.022(4) 0.016(4) -0.004(4) 0.006(3) 0.001(4)
C41 0.031(5) 0.030(5) 0.019(5) -0.006(4) 0.004(4) 0.004(4)
C42 0.028(5) 0.018(4) 0.020(5) -0.001(4) 0.010(4) 0.007(4)
C43 0.033(5) 0.037(5) 0.026(5) -0.001(4) 0.013(4) -0.026(4)
C44 0.031(5) 0.037(5) 0.027(5) -0.007(4) 0.000(4) -0.011(4)
C45 0.015(4) 0.016(4) 0.022(4) -0.007(4) -0.002(3) -0.007(3)
C46 0.018(4) 0.019(4) 0.023(5) -0.015(4) -0.009(3) 0.008(3)
C47 0.027(5) 0.022(5) 0.038(6) -0.015(4) 0.002(4) 0.000(4)
C48 0.024(5) 0.029(5) 0.034(5) -0.007(4) -0.002(4) -0.005(4)
C49 0.034(5) 0.031(5) 0.017(4) 0.003(4) -0.002(4) -0.018(4)
C50 0.024(4) 0.021(4) 0.018(4) -0.002(4) 0.004(4) -0.009(4)
C51 0.057(5) 0.069(5) 0.046(5) -0.014(4) 0.009(4) 0.004(4)
C52 0.020(5) 0.065(7) 0.027(5) -0.015(5) -0.001(4) -0.007(5)
C53 0.027(5) 0.044(6) 0.029(5) -0.008(5) -0.004(4) -0.013(4)
C54 0.026(5) 0.034(5) 0.033(5) -0.011(4) 0.008(4) -0.015(4)
O1 0.019(3) 0.035(3) 0.017(3) -0.010(3) 0.006(2) -0.008(3)
O2 0.019(3) 0.029(3) 0.020(3) -0.010(3) 0.001(2) -0.004(3)
P1 0.0176(10) 0.0138(10) 0.0109(10) -0.0032(8) 0.0005(8) -0.0024(8)
P2 0.0143(10) 0.0128(10) 0.0135(10) -0.0038(8) 0.0016(8) -0.0027(8)
P3 0.0144(10) 0.0132(10) 0.0145(10) -0.0066(9) 0.0030(8) -0.0036(8)
P4 0.0128(10) 0.0142(10) 0.0139(10) -0.0043(9) 0.0021(8) -0.0034(8)
S1 0.0249(11) 0.0138(10) 0.0179(10) -0.0059(9) 0.0025(9) -0.0022(9)
S2 0.0189(10) 0.0143(10) 0.0138(10) -0.0035(8) -0.0001(8) 0.0004(8)
S3 0.0197(11) 0.0212(11) 0.0286(12) -0.0133(10) 0.0110(9) -0.0105(9)
S4 0.0192(10) 0.0191(11) 0.0216(11) -0.0113(9) 0.0065(9) -0.0082(9)
Th1 0.01282(15) 0.01419(15) 0.01286(15) -0.00577(11) 0.00223(11) -0.00335(11)

loop_
_atom_type_symbol
_atom_type_description
_atom_type_scat_dispersion_real
_atom_type_scat_dispersion_imag
_atom_type_scat_source
C C 0.0033 0.0016 'International Tables Vol C Tables 4.2.6.8 and 6.1.1.4'
H H 0.0000 0.0000 'International Tables Vol C Tables 4.2.6.8 and 6.1.1.4'
O O 0.0106 0.0060 'International Tables Vol C Tables 4.2.6.8 and 6.1.1.4'
P P 0.1023 0.0942 'International Tables Vol C Tables 4.2.6.8 and 6.1.1.4'
S S 0.1246 0.1234 'International Tables Vol C Tables 4.2.6.8 and 6.1.1.4'
Th Th -7.2400 8.8979 'International Tables Vol C Tables 4.2.6.8 and 6.1.1.4'

loop_
_geom_angle_atom_site_label_1
_geom_angle_atom_site_label_2
_geom_angle_atom_site_label_3
_geom_angle
C2 C1 C6 119.9(7)
C2 C1 P1 120.3(6)
C6 C1 P1 119.5(6)
C1 C2 C3 120.6(8)
C1 C2 H2 119.7
C3 C2 H2 119.7
C2 C3 C4 119.9(9)
C2 C3 H3 120.0
C4 C3 H3 120.0
C5 C4 C3 119.9(8)
C5 C4 H4 120.0
C3 C4 H4 120.0
C4 C5 C6 120.6(8)
C4 C5 H5 119.7
C6 C5 H5 119.7
C5 C6 C1 119.1(9)
C5 C6 H6 120.5
C1 C6 H6 120.5
C8 C7 C12 118.1(7)
C8 C7 P1 122.8(6)
C12 C7 P1 119.0(6)
C7 C8 C9 120.7(8)
C7 C8 H8 119.7
C9 C8 H8 119.7
C10 C9 C8 121.5(7)
C10 C9 H9 119.2
C8 C9 H9 119.2
C9 C10 C11 117.2(7)
C9 C10 H10 121.4
C11 C10 H10 121.4
C12 C11 C10 121.4(8)
C12 C11 H11 119.3
C10 C11 H11 119.3
C11 C12 C7 121.1(8)
C11 C12 H12 119.4
C7 C12 H12 119.4
P1 C13 P2 149.3(5)
P1 C13 Th1 104.3(3)
P2 C13 Th1 105.0(3)
C19 C14 C15 118.6(7)
C19 C14 P2 120.0(6)
C15 C14 P2 120.8(6)
C16 C15 C14 121.1(8)
C16 C15 H15 119.5
C14 C15 H15 119.5
C17 C16 C15 120.1(8)
C17 C16 H16 120.0
C15 C16 H16 120.0
C18 C17 C16 120.8(8)
C18 C17 H17 119.6
C16 C17 H17 119.6
C17 C18 C19 119.3(8)
C17 C18 H18 120.3
C19 C18 H18 120.3
C14 C19 C18 120.1(8)
C14 C19 H19 120.0
C18 C19 H19 120.0
C25 C20 C21 119.0(7)
C25 C20 P2 121.8(6)
C21 C20 P2 119.2(6)
C22 C21 C20 119.4(8)
C22 C21 H21 120.3
C20 C21 H21 120.3
C21 C22 C23 121.2(8)
C21 C22 H22 119.4
C23 C22 H22 119.4
C22 C23 C24 119.1(7)
C22 C23 H23 120.5
C24 C23 H23 120.5
C25 C24 C23 120.5(8)
C25 C24 H24 119.8
C23 C24 H24 119.8
C20 C25 C24 120.8(8)
C20 C25 H25 119.6
C24 C25 H25 119.6
C27 C26 C31 117.6(7)
C27 C26 P3 122.9(6)
C31 C26 P3 119.5(6)
C26 C27 C28 120.9(8)
C26 C27 H27 119.6
C28 C27 H27 119.6
C29 C28 C27 121.6(8)
C29 C28 H28 119.2
C27 C28 H28 119.2
C28 C29 C30 119.0(8)
C28 C29 H29 120.5
C30 C29 H29 120.5
C29 C30 C31 119.4(8)
C29 C30 H30 120.3
C31 C30 H30 120.3
C26 C31 C30 121.6(8)
C26 C31 H31 119.2
C30 C31 H31 119.2
C33 C32 C37 119.3(7)
C33 C32 P3 123.1(6)
C37 C32 P3 117.6(5)
C32 C33 C34 120.9(8)
C32 C33 H33 119.5
C34 C33 H33 119.5
C35 C34 C33 119.2(7)
C35 C34 H34 120.4
C33 C34 H34 120.4
C36 C35 C34 120.0(7)
C36 C35 H35 120.0
C34 C35 H35 120.0
C35 C36 C37 120.7(7)
C35 C36 H36 119.7
C37 C36 H36 119.7
C36 C37 C32 119.9(7)
C36 C37 H37 120.1
C32 C37 H37 120.1
P4 C38 P3 141.9(4)
P4 C38 Th1 104.0(3)
P3 C38 Th1 106.4(3)
C40 C39 C44 117.9(7)
C40 C39 P4 121.2(6)
C44 C39 P4 120.8(6)
C41 C40 C39 120.6(8)
C41 C40 H40 119.7
C39 C40 H40 119.7
C40 C41 C42 120.3(8)
C40 C41 H41 119.9
C42 C41 H41 119.9
C43 C42 C41 119.4(8)
C43 C42 H42 120.3
C41 C42 H42 120.3
C42 C43 C44 120.3(8)
C42 C43 H43 119.9
C44 C43 H43 119.9
C43 C44 C39 121.4(8)
C43 C44 H44 119.3
C39 C44 H44 119.3
C50 C45 C46 120.0(7)
C50 C45 P4 118.8(6)
C46 C45 P4 121.1(6)
C45 C46 C47 119.1(7)
C45 C46 H46 120.5
C47 C46 H46 120.5
C48 C47 C46 121.2(8)
C48 C47 H47 119.4
C46 C47 H47 119.4
C49 C48 C47 119.1(8)
C49 C48 H48 120.4
C47 C48 H48 120.4
C48 C49 C50 120.6(8)
C48 C49 H49 119.7
C50 C49 H49 119.7
C45 C50 C49 119.9(8)
C45 C50 H50 120.0
C49 C50 H50 120.0
O1 C51 H51A 109.5
O1 C51 H51B 109.5
H51A C51 H51B 109.5
O1 C51 H51C 109.5
H51A C51 H51C 109.5
H51B C51 H51C 109.5
O1 C52 C53 108.7(7)
O1 C52 H52A 109.9
C53 C52 H52A 109.9
O1 C52 H52B 109.9
C53 C52 H52B 109.9
H52A C52 H52B 108.3
O2 C53 C52 108.6(7)
O2 C53 H53A 110.0
C52 C53 H53A 110.0
O2 C53 H53B 110.0
C52 C53 H53B 110.0
H53A C53 H53B 108.4
O2 C54 H54A 109.5
O2 C54 H54B 109.5
H54A C54 H54B 109.5
O2 C54 H54C 109.5
H54A C54 H54C 109.5
H54B C54 H54C 109.5
C51 O1 C52 113.2(7)
C51 O1 Th1 125.7(6)
C52 O1 Th1 118.8(4)
C53 O2 C54 113.3(6)
C53 O2 Th1 118.2(5)
C54 O2 Th1 118.8(4)
C13 P1 C1 118.4(4)
C13 P1 C7 113.6(4)
C1 P1 C7 105.5(3)
C13 P1 S1 105.5(3)
C1 P1 S1 105.2(2)
C7 P1 S1 108.1(3)
C13 P1 Th1 46.6(3)
C1 P1 Th1 124.3(3)
C7 P1 Th1 130.1(2)
S1 P1 Th1 59.06(7)
C13 P2 C20 116.6(3)
C13 P2 C14 116.2(4)
C20 P2 C14 103.8(3)
C13 P2 S2 106.3(3)
C20 P2 S2 108.8(3)
C14 P2 S2 104.5(2)
C13 P2 Th1 46.2(3)
C20 P2 Th1 125.7(2)
C14 P2 Th1 130.5(3)
S2 P2 Th1 60.38(7)
C38 P3 C32 116.1(3)
C38 P3 C26 112.2(3)
C32 P3 C26 104.7(3)
C38 P3 S3 107.0(3)
C32 P3 S3 107.7(2)
C26 P3 S3 108.9(3)
C38 P3 Th1 45.0(2)
C32 P3 Th1 128.7(2)
C26 P3 Th1 126.4(2)
S3 P3 Th1 61.96(7)
C38 P4 C39 115.5(4)
C38 P4 C45 115.3(3)
C39 P4 C45 103.9(3)
C38 P4 S4 106.3(3)
C39 P4 S4 107.2(2)
C45 P4 S4 108.3(3)
C38 P4 Th1 46.6(2)
C39 P4 Th1 135.2(2)
C45 P4 Th1 120.9(3)
S4 P4 Th1 60.41(7)
P1 S1 Th1 83.42(8)
P2 S2 Th1 82.65(8)
P3 S3 Th1 81.67(8)
P4 S4 Th1 82.38(8)
C38 Th1 C13 142.7(2)
C38 Th1 O1 83.7(2)
C13 Th1 O1 129.5(2)
C38 Th1 O2 131.2(2)
C13 Th1 O2 84.4(2)
O1 Th1 O2 62.84(16)
C38 Th1 S1 95.99(17)
C13 Th1 S1 66.45(17)
O1 Th1 S1 146.16(13)
O2 Th1 S1 94.16(12)
C38 Th1 S4 66.20(18)
C13 Th1 S4 83.17(17)
O1 Th1 S4 112.81(13)
O2 Th1 S4 157.80(12)
S1 Th1 S4 97.61(6)
C38 Th1 S2 122.53(17)
C13 Th1 S2 65.65(17)
O1 Th1 S2 72.01(12)
O2 Th1 S2 81.58(12)
S1 Th1 S2 132.10(5)
S4 Th1 S2 76.55(5)
C38 Th1 S3 64.97(18)
C13 Th1 S3 132.00(17)
O1 Th1 S3 75.56(13)
O2 Th1 S3 72.49(12)
S1 Th1 S3 73.82(6)
S4 Th1 S3 128.97(5)
S2 Th1 S3 145.16(5)
C38 Th1 P4 29.35(17)
C13 Th1 P4 115.85(17)
O1 Th1 P4 100.99(12)
O2 Th1 P4 159.75(12)
S1 Th1 P4 94.30(5)
S4 Th1 P4 37.21(5)
S2 Th1 P4 105.91(5)
S3 Th1 P4 92.32(5)
C38 Th1 P1 124.27(16)
C13 Th1 P1 29.04(16)
O1 Th1 P1 151.18(12)
O2 Th1 P1 90.49(12)
S1 Th1 P1 37.52(5)
S4 Th1 P1 87.51(5)
S2 Th1 P1 94.62(5)
S3 Th1 P1 108.20(5)
P4 Th1 P1 107.29(5)
C38 Th1 P2 141.81(18)
C13 Th1 P2 28.82(17)
O1 Th1 P2 105.87(12)
O2 Th1 P2 84.08(12)
S1 Th1 P2 95.17(5)
S4 Th1 P2 76.19(5)
S2 Th1 P2 36.97(5)
S3 Th1 P2 152.97(5)
P4 Th1 P2 113.40(5)
P1 Th1 P2 57.66(5)
C38 Th1 P3 28.60(18)
C13 Th1 P3 150.80(16)
O1 Th1 P3 78.44(12)
O2 Th1 P3 105.85(12)
S1 Th1 P3 85.31(5)
S4 Th1 P3 93.86(5)
S2 Th1 P3 141.92(5)
S3 Th1 P3 36.37(5)
P4 Th1 P3 56.66(5)
P1 Th1 P3 122.08(5)
P2 Th1 P3 170.02(5)

loop_
_geom_bond_atom_site_label_1
_geom_bond_atom_site_label_2
_geom_bond_distance
C1 C2 1.382(11)
C1 C6 1.403(11)
C1 P1 1.825(8)
C2 C3 1.388(11)
C2 H2 0.9500
C3 C4 1.392(12)
C3 H3 0.9500
C4 C5 1.382(13)
C4 H4 0.9500
C5 C6 1.401(12)
C5 H5 0.9500
C6 H6 0.9500
C7 C8 1.374(10)
C7 C12 1.392(10)
C7 P1 1.825(8)
C8 C9 1.391(11)
C8 H8 0.9500
C9 C10 1.380(10)
C9 H9 0.9500
C10 C11 1.395(11)
C10 H10 0.9500
C11 C12 1.366(11)
C11 H11 0.9500
C12 H12 0.9500
C13 P1 1.668(7)
C13 P2 1.669(7)
C13 Th1 2.498(7)
C14 C19 1.380(10)
C14 C15 1.381(11)
C14 P2 1.835(8)
C15 C16 1.373(10)
C15 H15 0.9500
C16 C17 1.371(11)
C16 H16 0.9500
C17 C18 1.355(11)
C17 H17 0.9500
C18 C19 1.417(10)
C18 H18 0.9500
C19 H19 0.9500
C20 C25 1.377(10)
C20 C21 1.411(10)
C20 P2 1.831(7)
C21 C22 1.376(11)
C21 H21 0.9500
C22 C23 1.380(11)
C22 H22 0.9500
C23 C24 1.384(11)
C23 H23 0.9500
C24 C25 1.377(11)
C24 H24 0.9500
C25 H25 0.9500
C26 C27 1.372(10)
C26 C31 1.382(11)
C26 P3 1.831(8)
C27 C28 1.380(11)
C27 H27 0.9500
C28 C29 1.362(13)
C28 H28 0.9500
C29 C30 1.373(12)
C29 H29 0.9500
C30 C31 1.403(11)
C30 H30 0.9500
C31 H31 0.9500
C32 C33 1.378(10)
C32 C37 1.392(10)
C32 P3 1.831(7)
C33 C34 1.387(10)
C33 H33 0.9500
C34 C35 1.387(10)
C34 H34 0.9500
C35 C36 1.375(10)
C35 H35 0.9500
C36 C37 1.377(10)
C36 H36 0.9500
C37 H37 0.9500
C38 P4 1.675(7)
C38 P3 1.682(8)
C38 Th1 2.485(7)
C39 C40 1.385(10)
C39 C44 1.388(11)
C39 P4 1.827(7)
C40 C41 1.380(10)
C40 H40 0.9500
C41 C42 1.393(11)
C41 H41 0.9500
C42 C43 1.359(11)
C42 H42 0.9500
C43 C44 1.377(11)
C43 H43 0.9500
C44 H44 0.9500
C45 C50 1.381(10)
C45 C46 1.388(10)
C45 P4 1.834(7)
C46 C47 1.389(10)
C46 H46 0.9500
C47 C48 1.379(11)
C47 H47 0.9500
C48 C49 1.376(11)
C48 H48 0.9500
C49 C50 1.389(11)
C49 H49 0.9500
C50 H50 0.9500
C51 O1 1.381(11)
C51 H51A 0.9800
C51 H51B 0.9800
C51 H51C 0.9800
C52 O1 1.439(9)
C52 C53 1.480(12)
C52 H52A 0.9900
C52 H52B 0.9900
C53 O2 1.428(9)
C53 H53A 0.9900
C53 H53B 0.9900
C54 O2 1.440(9)
C54 H54A 0.9800
C54 H54B 0.9800
C54 H54C 0.9800
O1 Th1 2.547(5)
O2 Th1 2.601(5)
P1 S1 2.041(3)
P1 Th1 3.330(2)
P2 S2 2.028(3)
P2 Th1 3.3439(19)
P3 S3 2.021(3)
P3 Th1 3.3711(19)
P4 S4 2.024(3)
P4 Th1 3.3163(19)
S1 Th1 2.8751(19)
S2 Th1 2.9310(19)
S3 Th1 3.007(2)
S4 Th1 2.9094(19)
